data_2020795
loop_
_publ_author_name
'Georgilis, Evangelos'
'Gessmann, Renate'
'Mitraki, Anna'
'Petratos, Kyriacos'

_publ_section_title
;
 Diphenylalanine in tetrahydrofuran: a highly potent candidate for the
 development of novel nanomaterials
;
_journal_issue 6
_journal_name_full 'Acta Crystallographica Section C'
_journal_page_first 447
_journal_page_last 450
_journal_paper_doi 10.1107/S2053229617006830
_journal_volume 73
_journal_year 2017
_chemical_formula_iupac 'C18 H20 N2 O3, C4 H8 O1'
_chemical_formula_moiety 'C18 H20 N2 O3, C4 H8 O1'
_chemical_formula_sum 'C22 H28 N2 O4'
_chemical_formula_weight 384.46
_chemical_name_common
;
Di-<i>L</i>-phenylalanine tetrahydrofuran monosolvate
;
_chemical_name_systematic
;
2-(2-Azaniumyl-3-phenylpropanamido)-3-phenylpropanoate tetrahydrofuran
monosolvate
;
_space_group_crystal_system orthorhombic
_space_group_IT_number 19
_space_group_name_Hall 'P 2ac 2ab'
_space_group_name_H-M_alt 'P 21 21 21'
_symmetry_space_group_name_Hall 'P 2ac 2ab'
_symmetry_space_group_name_H-M 'P 21 21 21'
_atom_sites_solution_hydrogens mixed
_audit_creation_method SHELXL-2014
_cell_angle_alpha 90
_cell_angle_beta 90
_cell_angle_gamma 90
_cell_formula_units_Z 4
_cell_length_a 5.0827(3)
_cell_length_b 16.7903(9)
_cell_length_c 24.0532(12)
_cell_measurement_reflns_used 10537
_cell_measurement_temperature 299(2)
_cell_measurement_theta_max 60.432
_cell_measurement_theta_min 3.21
_cell_volume 2052.70(19)
_computing_cell_refinement 'SAINT (Bruker, 2008)'
_computing_data_collection 'PROTEUM2 (Bruker, 2008)'
_computing_data_reduction 'SAINT (Bruker, 2008)'
_computing_molecular_graphics ' Coot (Emsley et al., 2010), SwissPDBViewer (Guex & Peitsch, 1997)'
_computing_publication_material
; CHEMDRAW (Mills, 2006),  ORTEP-III (Burnett & Johnson, (1996),
 ORTEP-3 (Farrugia, 2012), POVRAY (Persistence of Vision, 2004)
;
_computing_structure_refinement 'SHELXL-2014 (Sheldrick, 2015)'
_computing_structure_solution 'SHELXS-86 (Sheldrick, 2008)'
_diffrn_ambient_temperature 299(2)
_diffrn_measured_fraction_theta_full 0.806
_diffrn_measured_fraction_theta_max 0.959
_diffrn_measurement_device_type 'Bruker AXS D8 Venture'
_diffrn_measurement_method '\w- and \f-scans'
_diffrn_radiation_type CuK\a
_diffrn_radiation_wavelength 1.54178
_diffrn_reflns_av_R_equivalents 0.0636
_diffrn_reflns_limit_h_max 5
_diffrn_reflns_limit_h_min -5
_diffrn_reflns_limit_k_max 15
_diffrn_reflns_limit_k_min -18
_diffrn_reflns_limit_l_max 26
_diffrn_reflns_limit_l_min -23
_diffrn_reflns_number 10537
_diffrn_reflns_theta_full 67.679
_diffrn_reflns_theta_max 60.432
_diffrn_reflns_theta_min 3.210
_exptl_absorpt_coefficient_mu 0.693
_exptl_absorpt_correction_T_max 1.0
_exptl_absorpt_correction_T_min 0.770
_exptl_absorpt_correction_type multi-scan
_exptl_absorpt_process_details 'SADABS (Bruker, 2008)'
_exptl_crystal_colour colorless
_exptl_crystal_density_diffrn 1.244
_exptl_crystal_description needle
_exptl_crystal_F_000 824
_exptl_crystal_size_max 0.2
_exptl_crystal_size_mid 0.02
_exptl_crystal_size_min 0.02
_refine_diff_density_max 0.252
_refine_diff_density_min -0.183
_refine_ls_abs_structure_details
;
 Flack x determined using 966 quotients [(I+)-(I-)]/[(I+)+(I-)]
 (Parsons, Flack and Wagner, Acta Cryst. B69 (2013) 249-259).
;
_refine_ls_abs_structure_Flack 0.3(3)
_refine_ls_extinction_method none
_refine_ls_goodness_of_fit_ref 1.052
_refine_ls_hydrogen_treatment mixed
_refine_ls_matrix_type full
_refine_ls_number_parameters 287
_refine_ls_number_reflns 2770
_refine_ls_number_restraints 0
_refine_ls_restrained_S_all 1.052
_refine_ls_R_factor_all 0.0718
_refine_ls_R_factor_gt 0.0665
_refine_ls_shift/su_max 0.010
_refine_ls_shift/su_mean 0.001
_refine_ls_structure_factor_coef Fsqd
_refine_ls_weighting_details 'w=1/[\s^2^(Fo^2^)+(0.0971P)^2^+1.4119P] where P=(Fo^2^+2Fc^2^)/3'
_refine_ls_weighting_scheme calc
_refine_ls_wR_factor_gt 0.1837
_refine_ls_wR_factor_ref 0.1890
_reflns_number_gt 2526
_reflns_number_total 2770
_reflns_threshold_expression 'I > 2\s(I)'
_cod_data_source_file ku3197sup1.cif
_cod_data_source_block 299K
_cod_database_code 2020795
_shelx_space_group_comment
;
The symmetry employed for this shelxl refinement is uniquely defined
by the following loop, which should always be used as a source of
symmetry information in preference to the above space-group names.
They are only intended as comments.
;
_shelxl_version_number 2.014

loop_
_space_group_symop_operation_xyz
'x, y, z'
'-x+1/2, -y, z+1/2'
'-x, y+1/2, -z+1/2'
'x+1/2, -y+1/2, -z'

loop_
_atom_site_type_symbol
_atom_site_label
_atom_site_fract_x
_atom_site_fract_y
_atom_site_fract_z
_atom_site_U_iso_or_equiv
_atom_site_adp_type
_atom_site_calc_flag
_atom_site_occupancy
N N_1 0.2946(9) 0.5927(3) 0.2567(2) 0.0563(12) Uani d 1
H H3_1 0.181(13) 0.536(4) 0.266(3) 0.082(18) Uiso d 1
H H2_1 0.478(14) 0.583(3) 0.275(3) 0.072(17) Uiso d 1
H H1_1 0.359(12) 0.591(3) 0.226(3) 0.050(17) Uiso d 1
C CA_1 0.1499(9) 0.6689(3) 0.2636(2) 0.0515(13) Uani d 1
H HA_1 -0.0072 0.6666 0.2400 0.049(13) Uiso calc 1
C CB_1 0.0599(11) 0.6806(4) 0.3231(2) 0.0601(14) Uani d 1
H HB2_1 -0.0523 0.7273 0.3245 0.060(16) Uiso calc 1
H HB1_1 -0.0467 0.6352 0.3337 0.075(18) Uiso calc 1
C CG_1 0.2725(11) 0.6905(3) 0.3656(2) 0.0579(14) Uani d 1
C CD1_1 0.3594(16) 0.6268(4) 0.3973(3) 0.082(2) Uani d 1
H HD1_1 0.2873 0.5765 0.3916 0.08(2) Uiso calc 1
C CD2_1 0.3893(14) 0.7632(4) 0.3755(3) 0.0747(18) Uani d 1
H HD2_1 0.3379 0.8074 0.3549 0.09(2) Uiso calc 1
C CE1_1 0.5522(18) 0.6370(6) 0.4374(3) 0.101(3) Uani d 1
H HE1_1 0.6075 0.5938 0.4586 0.13(3) Uiso calc 1
C CE2_1 0.5814(17) 0.7715(6) 0.4157(3) 0.097(2) Uani d 1
H HE2_1 0.6567 0.8212 0.4217 0.11(3) Uiso calc 1
C CZ_1 0.6606(17) 0.7099(7) 0.4458(3) 0.099(3) Uani d 1
H HZ_1 0.7903 0.7166 0.4727 0.10(2) Uiso calc 1
C C_1 0.3211(9) 0.7368(3) 0.2428(2) 0.0434(11) Uani d 1
O O_1 0.5602(6) 0.7299(2) 0.23854(16) 0.0564(10) Uani d 1
N N_2 0.1939(9) 0.8039(3) 0.22991(19) 0.0515(11) Uani d 1
H H1_2 0.045(12) 0.807(3) 0.234(2) 0.050(16) Uiso d 1
C CA_2 0.3284(10) 0.8774(3) 0.2151(2) 0.0501(12) Uani d 1
H HA_2 0.4814 0.8823 0.2396 0.067(16) Uiso calc 1
C CB_2 0.4310(11) 0.8754(4) 0.1553(2) 0.0591(14) Uani d 1
H HB2_2 0.5347 0.9230 0.1488 0.067(17) Uiso calc 1
H HB1_2 0.5473 0.8300 0.1513 0.069(17) Uiso calc 1
C CG_2 0.2215(11) 0.8704(3) 0.1114(2) 0.0537(13) Uani d 1
C CD1_2 0.1119(14) 0.9374(4) 0.0884(3) 0.0715(17) Uani d 1
H HD1_2 0.1683 0.9870 0.1007 0.040(12) Uiso calc 1
C CD2_2 0.1287(12) 0.7983(4) 0.0913(2) 0.0671(16) Uani d 1
H HD2_2 0.1997 0.7513 0.1052 0.09(2) Uiso calc 1
C CE1_2 -0.0777(17) 0.9339(5) 0.0480(3) 0.090(2) Uani d 1
H HE1_2 -0.1456 0.9807 0.0330 0.11(3) Uiso calc 1
C CE2_2 -0.0636(15) 0.7938(5) 0.0517(3) 0.0810(19) Uani d 1
H HE2_2 -0.1243 0.7445 0.0398 0.11(3) Uiso calc 1
C CZ_2 -0.1665(16) 0.8621(5) 0.0296(3) 0.086(2) Uani d 1
H HZ_2 -0.2960 0.8594 0.0024 0.11(3) Uiso calc 1
C C_2 0.1521(11) 0.9496(4) 0.2257(3) 0.0609(14) Uani d 1
O O1_2 -0.0707(8) 0.9384(3) 0.2439(2) 0.0898(15) Uani d 1
O O2_2 0.2435(10) 1.0170(3) 0.2143(2) 0.0885(15) Uani d 1
O O1_3 0.4738(14) 0.5690(3) 0.1451(2) 0.1086(19) Uani d 1
C C2_3 0.525(3) 0.4887(5) 0.1322(4) 0.130(4) Uani d 1
H H22_3 0.5333 0.4574 0.1660 0.156 Uiso calc 1
H H21_3 0.3854 0.4676 0.1090 0.156 Uiso calc 1
C C3_3 0.763(3) 0.4844(7) 0.1043(8) 0.197(8) Uani d 1
H H32_3 0.7454 0.4504 0.0719 0.236 Uiso calc 1
H H31_3 0.8963 0.4618 0.1284 0.236 Uiso calc 1
C C4_3 0.840(2) 0.5646(6) 0.0872(6) 0.139(4) Uani d 1
H H41_3 0.8104 0.5724 0.0477 0.39(15) Uiso calc 1
H H42_3 1.0242 0.5743 0.0953 0.465 Uiso calc 1
C C5_3 0.672(2) 0.6167(6) 0.1200(4) 0.122(3) Uani d 1
H H51_3 0.7742 0.6437 0.1483 0.36(13) Uiso calc 1
H H52_3 0.5916 0.6567 0.0962 0.433 Uiso calc 1

loop_
_atom_site_aniso_label
_atom_site_aniso_U_11
_atom_site_aniso_U_22
_atom_site_aniso_U_33
_atom_site_aniso_U_12
_atom_site_aniso_U_13
_atom_site_aniso_U_23
N_1 0.050(3) 0.055(3) 0.064(3) -0.005(2) 0.003(3) 0.005(2)
CA_1 0.030(2) 0.066(3) 0.059(3) -0.001(2) -0.005(2) 0.003(2)
CB_1 0.040(3) 0.072(4) 0.067(3) 0.000(3) 0.007(3) 0.005(3)
CG_1 0.051(3) 0.066(4) 0.057(3) 0.000(3) 0.011(3) -0.004(3)
CD1_1 0.097(5) 0.074(5) 0.074(4) 0.004(4) -0.008(4) 0.006(4)
CD2_1 0.082(5) 0.068(4) 0.074(4) 0.001(4) 0.002(4) -0.009(3)
CE1_1 0.108(6) 0.127(7) 0.069(4) 0.046(6) -0.019(5) 0.002(5)
CE2_1 0.096(5) 0.104(6) 0.090(5) -0.021(5) 0.000(5) -0.038(5)
CZ_1 0.076(5) 0.145(8) 0.075(5) 0.013(6) -0.016(4) -0.040(5)
C_1 0.033(2) 0.048(3) 0.049(3) 0.005(2) -0.004(2) 0.003(2)
O_1 0.0317(16) 0.052(2) 0.085(3) 0.0049(15) -0.0010(18) 0.0098(18)
N_2 0.030(2) 0.058(3) 0.067(3) 0.005(2) 0.001(2) 0.004(2)
CA_2 0.037(2) 0.048(3) 0.065(3) 0.005(2) -0.006(2) -0.002(2)
CB_2 0.043(3) 0.057(3) 0.078(3) 0.001(3) 0.004(3) 0.007(3)
CG_2 0.052(3) 0.054(3) 0.055(3) 0.003(3) 0.016(2) 0.003(3)
CD1_2 0.091(5) 0.055(4) 0.068(4) -0.008(3) -0.001(4) -0.004(3)
CD2_2 0.070(4) 0.058(4) 0.074(4) 0.008(3) 0.005(3) -0.005(3)
CE1_2 0.114(6) 0.092(5) 0.066(4) 0.032(5) -0.016(4) 0.005(4)
CE2_2 0.084(4) 0.084(5) 0.075(4) -0.008(4) -0.003(4) -0.015(4)
CZ_2 0.086(5) 0.115(6) 0.057(4) 0.014(5) -0.005(4) -0.015(4)
C_2 0.050(3) 0.057(4) 0.075(4) 0.002(3) -0.017(3) -0.011(3)
O1_2 0.048(2) 0.075(3) 0.147(4) 0.007(2) 0.009(3) -0.028(3)
O2_2 0.081(3) 0.057(3) 0.127(4) 0.002(2) -0.020(3) -0.003(2)
O1_3 0.133(5) 0.093(4) 0.100(4) -0.007(4) 0.033(4) -0.001(3)
C2_3 0.173(10) 0.080(6) 0.138(7) -0.004(6) 0.057(8) -0.011(5)
C3_3 0.170(12) 0.114(9) 0.31(2) 0.011(9) 0.120(14) 0.001(10)
C4_3 0.109(7) 0.121(8) 0.188(11) -0.008(6) 0.050(8) 0.017(7)
C5_3 0.130(8) 0.119(7) 0.118(6) -0.026(7) 0.050(7) -0.013(6)

loop_
_atom_type_symbol
_atom_type_description
_atom_type_scat_dispersion_real
_atom_type_scat_dispersion_imag
_atom_type_scat_source
C C 0.0181 0.0091 'International Tables Vol C Tables 4.2.6.8 and 6.1.1.4'
H H 0.0000 0.0000 'International Tables Vol C Tables 4.2.6.8 and 6.1.1.4'
N N 0.0311 0.0180 'International Tables Vol C Tables 4.2.6.8 and 6.1.1.4'
O O 0.0492 0.0322 'International Tables Vol C Tables 4.2.6.8 and 6.1.1.4'

loop_
_geom_angle_atom_site_label_1
_geom_angle_atom_site_label_2
_geom_angle_atom_site_label_3
_geom_angle
CA_1 N_1 H3_1 117(3)
CA_1 N_1 H2_1 122(3)
H3_1 N_1 H2_1 103(4)
CA_1 N_1 H1_1 110(4)
H3_1 N_1 H1_1 110(5)
H2_1 N_1 H1_1 91(5)
N_1 CA_1 CB_1 111.5(5)
N_1 CA_1 C_1 109.0(4)
CB_1 CA_1 C_1 112.7(4)
N_1 CA_1 HA_1 107.8
CB_1 CA_1 HA_1 107.8
C_1 CA_1 HA_1 107.8
CG_1 CB_1 CA_1 116.2(4)
CG_1 CB_1 HB2_1 108.2
CA_1 CB_1 HB2_1 108.2
CG_1 CB_1 HB1_1 108.2
CA_1 CB_1 HB1_1 108.2
HB2_1 CB_1 HB1_1 107.4
CD2_1 CG_1 CD1_1 116.7(6)
CD2_1 CG_1 CB_1 122.0(6)
CD1_1 CG_1 CB_1 121.3(6)
CE1_1 CD1_1 CG_1 120.8(7)
CE1_1 CD1_1 HD1_1 119.6
CG_1 CD1_1 HD1_1 119.6
CG_1 CD2_1 CE2_1 121.1(7)
CG_1 CD2_1 HD2_1 119.4
CE2_1 CD2_1 HD2_1 119.4
CZ_1 CE1_1 CD1_1 120.2(8)
CZ_1 CE1_1 HE1_1 120.0
CD1_1 CE1_1 HE1_1 119.9
CZ_1 CE2_1 CD2_1 121.3(8)
CZ_1 CE2_1 HE2_1 119.3
CD2_1 CE2_1 HE2_1 119.4
CE2_1 CZ_1 CE1_1 119.9(7)
CE2_1 CZ_1 HZ_1 120.1
CE1_1 CZ_1 HZ_1 120.0
O_1 C_1 N_2 122.7(5)
O_1 C_1 CA_1 121.7(4)
N_2 C_1 CA_1 115.6(4)
C_1 N_2 CA_2 123.0(4)
C_1 N_2 H1_2 120(4)
CA_2 N_2 H1_2 116(4)
N_2 CA_2 C_2 110.9(4)
N_2 CA_2 CB_2 111.8(4)
C_2 CA_2 CB_2 112.0(4)
N_2 CA_2 HA_2 107.3
C_2 CA_2 HA_2 107.3
CB_2 CA_2 HA_2 107.3
CG_2 CB_2 CA_2 114.8(4)
CG_2 CB_2 HB2_2 108.6
CA_2 CB_2 HB2_2 108.5
CG_2 CB_2 HB1_2 108.6
CA_2 CB_2 HB1_2 108.6
HB2_2 CB_2 HB1_2 107.5
CD1_2 CG_2 CD2_2 116.0(5)
CD1_2 CG_2 CB_2 121.7(5)
CD2_2 CG_2 CB_2 122.3(5)
CE1_2 CD1_2 CG_2 122.5(6)
CE1_2 CD1_2 HD1_2 118.8
CG_2 CD1_2 HD1_2 118.8
CE2_2 CD2_2 CG_2 122.2(6)
CE2_2 CD2_2 HD2_2 118.9
CG_2 CD2_2 HD2_2 118.9
CZ_2 CE1_2 CD1_2 120.0(7)
CZ_2 CE1_2 HE1_2 120.0
CD1_2 CE1_2 HE1_2 120.0
CZ_2 CE2_2 CD2_2 119.9(7)
CZ_2 CE2_2 HE2_2 120.1
CD2_2 CE2_2 HE2_2 120.0
CE1_2 CZ_2 CE2_2 119.4(7)
CE1_2 CZ_2 HZ_2 120.3
CE2_2 CZ_2 HZ_2 120.3
O1_2 C_2 O2_2 123.9(6)
O1_2 C_2 CA_2 118.6(6)
O2_2 C_2 CA_2 117.5(5)
C2_3 O1_3 C5_3 108.5(8)
C3_3 C2_3 O1_3 108.7(10)
C3_3 C2_3 H22_3 109.8
O1_3 C2_3 H22_3 109.9
C3_3 C2_3 H21_3 110.1
O1_3 C2_3 H21_3 110.0
H22_3 C2_3 H21_3 108.3
C2_3 C3_3 C4_3 108.6(10)
C2_3 C3_3 H32_3 109.8
C4_3 C3_3 H32_3 109.5
C2_3 C3_3 H31_3 110.1
C4_3 C3_3 H31_3 110.5
H32_3 C3_3 H31_3 108.3
C5_3 C4_3 C3_3 104.3(9)
C5_3 C4_3 H41_3 110.4
C3_3 C4_3 H41_3 110.4
C5_3 C4_3 H42_3 111.3
C3_3 C4_3 H42_3 111.5
H41_3 C4_3 H42_3 109.0
O1_3 C5_3 C4_3 107.5(8)
O1_3 C5_3 H51_3 110.2
C4_3 C5_3 H51_3 110.7
O1_3 C5_3 H52_3 110.2
C4_3 C5_3 H52_3 109.8
H51_3 C5_3 H52_3 108.4

loop_
_geom_bond_atom_site_label_1
_geom_bond_atom_site_label_2
_geom_bond_distance
N_1 CA_1 1.485(7)
N_1 H3_1 1.14(7)
N_1 H2_1 1.04(7)
N_1 H1_1 0.80(6)
CA_1 CB_1 1.516(8)
CA_1 C_1 1.519(7)
CA_1 HA_1 0.9800
CB_1 CG_1 1.495(8)
CB_1 HB2_1 0.9700
CB_1 HB1_1 0.9700
CG_1 CD2_1 1.378(8)
CG_1 CD1_1 1.388(9)
CD1_1 CE1_1 1.386(11)
CD1_1 HD1_1 0.9300
CD2_1 CE2_1 1.378(11)
CD2_1 HD2_1 0.9300
CE1_1 CZ_1 1.358(12)
CE1_1 HE1_1 0.9300
CE2_1 CZ_1 1.324(12)
CE2_1 HE2_1 0.9300
CZ_1 HZ_1 0.9300
C_1 O_1 1.224(6)
C_1 N_2 1.335(6)
N_2 CA_2 1.455(7)
N_2 H1_2 0.77(6)
CA_2 C_2 1.529(8)
CA_2 CB_2 1.532(7)
CA_2 HA_2 0.9800
CB_2 CG_2 1.501(8)
CB_2 HB2_2 0.9700
CB_2 HB1_2 0.9700
CG_2 CD1_2 1.370(8)
CG_2 CD2_2 1.387(8)
CD1_2 CE1_2 1.371(10)
CD1_2 HD1_2 0.9300
CD2_2 CE2_2 1.367(9)
CD2_2 HD2_2 0.9300
CE1_2 CZ_2 1.361(10)
CE1_2 HE1_2 0.9300
CE2_2 CZ_2 1.365(10)
CE2_2 HE2_2 0.9300
CZ_2 HZ_2 0.9300
C_2 O1_2 1.228(7)
C_2 O2_2 1.254(7)
O1_3 C2_3 1.407(10)
O1_3 C5_3 1.422(11)
C2_3 C3_3 1.384(16)
C2_3 H22_3 0.9700
C2_3 H21_3 0.9700
C3_3 C4_3 1.460(15)
C3_3 H32_3 0.9700
C3_3 H31_3 0.9700
C4_3 C5_3 1.459(13)
C4_3 H41_3 0.9700
C4_3 H42_3 0.9700
C5_3 H51_3 0.9700
C5_3 H52_3 0.9700

_cod_database_fobs_code 2020795
